data_7022797
loop_
_publ_author_name
'Smole\'nski, Piotr'
'Jaros, Sabina W.'
'Pettinari, Claudio'
'Lupidi, Giulio'
'Quassinti, Luana'
'Bramucci, Massimo'
'Vitali, Luca A.'
'Petrelli, Dezemona'
'Kochel, Andrzej'
'Kirillov, Alexander M.'

_publ_section_title
;
 New water-soluble polypyridine silver(I) derivatives of
 1,3,5-triaza-7-phosphaadamantane (PTA) with significant antimicrobial and
 antiproliferative activities.
;
_journal_issue 18
_journal_name_full 'Dalton transactions (Cambridge, England : 2003)'
_journal_page_first 6572
_journal_page_last 6581
_journal_paper_doi 10.1039/c3dt33026e
_journal_volume 42
_journal_year 2013
_chemical_formula_moiety 'C16 H20 Ag N5 P, C H4 O, N O3'
_chemical_formula_sum 'C17 H24 Ag N6 O4 P'
_chemical_formula_weight 515.26
_chemical_name_systematic
;
?
;
_space_group_IT_number 14
_symmetry_cell_setting monoclinic
_symmetry_space_group_name_Hall '-P 2ybc'
_symmetry_space_group_name_H-M 'P 1 21/c 1'
_atom_sites_solution_hydrogens geom
_atom_sites_solution_primary direct
_atom_sites_solution_secondary difmap
_audit_creation_method SHELXL-97
_cell_angle_alpha 90.00
_cell_angle_beta 107.36(4)
_cell_angle_gamma 90.00
_cell_formula_units_Z 4
_cell_length_a 6.915(3)
_cell_length_b 20.208(3)
_cell_length_c 15.138(5)
_cell_measurement_reflns_used 2812
_cell_measurement_temperature 100(2)
_cell_measurement_theta_max 25.12
_cell_measurement_theta_min 2.82
_cell_volume 2019.0(12)
_computing_structure_refinement 'SHELXL-97 (Sheldrick, 1997)'
_computing_structure_solution 'SHELXS-97 (Sheldrick, 1990)'
_diffrn_ambient_temperature 100(2)
_diffrn_measured_fraction_theta_full 0.999
_diffrn_measured_fraction_theta_max 0.996
_diffrn_measurement_device_type KM4-CCD
_diffrn_measurement_method /w
_diffrn_radiation_monochromator graphite
_diffrn_radiation_source 'fine-focus sealed tube'
_diffrn_radiation_type MoK\a
_diffrn_radiation_wavelength 0.71073
_diffrn_reflns_av_R_equivalents 0.0640
_diffrn_reflns_av_sigmaI/netI 0.0390
_diffrn_reflns_limit_h_max 8
_diffrn_reflns_limit_h_min -8
_diffrn_reflns_limit_k_max 20
_diffrn_reflns_limit_k_min -24
_diffrn_reflns_limit_l_max 18
_diffrn_reflns_limit_l_min -17
_diffrn_reflns_number 22933
_diffrn_reflns_theta_full 25.00
_diffrn_reflns_theta_max 25.15
_diffrn_reflns_theta_min 2.82
_exptl_absorpt_coefficient_mu 1.115
_exptl_absorpt_correction_T_max 0.567
_exptl_absorpt_correction_T_min 0.456
_exptl_absorpt_correction_type analytical
_exptl_absorpt_process_details 'crysAlis, Oxford Diffraction, England'
_exptl_crystal_colour colorless
_exptl_crystal_density_diffrn 1.695
_exptl_crystal_density_method 'not measured'
_exptl_crystal_description plate
_exptl_crystal_F_000 1048
_exptl_crystal_size_max 0.15
_exptl_crystal_size_mid 0.14
_exptl_crystal_size_min 0.12
_refine_diff_density_max 1.095
_refine_diff_density_min -0.505
_refine_diff_density_rms 0.093
_refine_ls_extinction_method none
_refine_ls_goodness_of_fit_ref 0.965
_refine_ls_hydrogen_treatment mixed
_refine_ls_matrix_type full
_refine_ls_number_parameters 267
_refine_ls_number_reflns 3614
_refine_ls_number_restraints 0
_refine_ls_restrained_S_all 0.965
_refine_ls_R_factor_all 0.0480
_refine_ls_R_factor_gt 0.0312
_refine_ls_shift/su_max 0.001
_refine_ls_shift/su_mean 0.000
_refine_ls_structure_factor_coef Fsqd
_refine_ls_weighting_details 'calc w=1/[\s^2^(Fo^2^)+(0.0466P)^2^+0.0000P] where P=(Fo^2^+2Fc^2^)/3'
_refine_ls_weighting_scheme calc
_refine_ls_wR_factor_gt 0.0683
_refine_ls_wR_factor_ref 0.0741
_reflns_number_gt 2812
_reflns_number_total 3614
_reflns_threshold_expression >2sigma(I)
_cod_data_source_file c3dt33026e.txt
_cod_data_source_block pi3dc
_cod_depositor_comments
;
The following automatic conversions were performed:

'_symmetry_cell_setting' value 'Monoclinic' changed to 'monoclinic'
according to /home/saulius/struct/CIF-dictionaries/cif_core.dic
dictionary named 'cif_core.dic' version 2.4.2 from 2011-04-26.

Automatic conversion script
Id: cif_fix_values 1891 2012-01-12 08:04:46Z andrius 
;
_cod_original_cell_volume 2019.0(11)
_cod_original_sg_symbol_H-M 'P 21/c '
_cod_database_code 7022797

loop_
_symmetry_equiv_pos_as_xyz
'x, y, z'
'-x, y+1/2, -z+1/2'
'-x, -y, -z'
'x, -y-1/2, z-1/2'

loop_
_atom_site_label
_atom_site_type_symbol
_atom_site_fract_x
_atom_site_fract_y
_atom_site_fract_z
_atom_site_U_iso_or_equiv
_atom_site_adp_type
_atom_site_occupancy
_atom_site_symmetry_multiplicity
_atom_site_calc_flag
_atom_site_refinement_flags
Ag1 Ag 1.29933(4) 0.068764(13) 0.244547(18) 0.02121(10) Uani 1 1 d .
P1 P 0.96232(12) 0.09741(4) 0.17111(6) 0.0184(2) Uani 1 1 d .
N1 N 1.4537(4) -0.03296(14) 0.29171(19) 0.0199(6) Uani 1 1 d .
N2 N 1.5342(4) 0.08131(13) 0.38999(19) 0.0213(6) Uani 1 1 d .
C1 C 1.4038(5) -0.08870(18) 0.2430(2) 0.0244(8) Uani 1 1 d .
H1 H 1.3089 -0.0862 0.1830 0.029 Uiso 1 1 calc R
C2 C 1.4831(5) -0.14986(18) 0.2754(3) 0.0296(9) Uani 1 1 d .
H2 H 1.4432 -0.1885 0.2388 0.035 Uiso 1 1 calc R
C3 C 1.6213(6) -0.15314(19) 0.3620(3) 0.0310(9) Uani 1 1 d .
H3 H 1.6794 -0.1944 0.3862 0.037 Uiso 1 1 calc R
C4 C 1.6749(5) -0.09629(19) 0.4133(3) 0.0259(8) Uani 1 1 d .
H4 H 1.7706 -0.0980 0.4732 0.031 Uiso 1 1 calc R
C5 C 1.7823(5) 0.0304(2) 0.5167(2) 0.0283(8) Uani 1 1 d .
H5 H 1.8514 -0.0083 0.5452 0.034 Uiso 1 1 calc R
C6 C 1.8230(6) 0.0913(2) 0.5606(3) 0.0339(10) Uani 1 1 d .
H6 H 1.9226 0.0947 0.6193 0.041 Uiso 1 1 calc R
C7 C 1.7195(6) 0.1467(2) 0.5195(3) 0.0320(9) Uani 1 1 d .
H7 H 1.7458 0.1888 0.5485 0.038 Uiso 1 1 calc R
C8 C 1.5757(6) 0.13897(19) 0.4342(3) 0.0285(8) Uani 1 1 d .
H8 H 1.5023 0.1769 0.4056 0.034 Uiso 1 1 calc R
C9 C 1.5886(5) -0.03632(17) 0.3774(2) 0.0198(7) Uani 1 1 d .
C10 C 1.6378(5) 0.02696(17) 0.4298(2) 0.0205(7) Uani 1 1 d .
N3 N 0.6222(4) 0.08702(14) 0.0188(2) 0.0225(6) Uani 1 1 d .
N4 N 0.5592(4) 0.10032(13) 0.17032(18) 0.0177(6) Uani 1 1 d .
N5 N 0.6802(4) 0.19508(14) 0.09776(19) 0.0210(6) Uani 1 1 d .
C11 C 0.7643(4) 0.07855(17) 0.2265(2) 0.0181(7) Uani 1 1 d .
H11A H 0.7621 0.0302 0.2370 0.022 Uiso 1 1 calc R
H11B H 0.7991 0.1006 0.2876 0.022 Uiso 1 1 calc R
C12 C 0.4998(5) 0.06772(18) 0.0786(2) 0.0205(7) Uani 1 1 d .
H12A H 0.5101 0.0192 0.0878 0.025 Uiso 1 1 calc R
H12B H 0.3562 0.0783 0.0465 0.025 Uiso 1 1 calc R
C13 C 0.8330(5) 0.06250(18) 0.0557(2) 0.0227(7) Uani 1 1 d .
H13A H 0.9097 0.0745 0.0123 0.027 Uiso 1 1 calc R
H13B H 0.8315 0.0136 0.0601 0.027 Uiso 1 1 calc R
C14 C 0.8984(5) 0.18534(17) 0.1451(2) 0.0210(7) Uani 1 1 d .
H14A H 0.9373 0.2109 0.2035 0.025 Uiso 1 1 calc R
H14B H 0.9776 0.2026 0.1053 0.025 Uiso 1 1 calc R
C15 C 0.5566(5) 0.17262(16) 0.1550(2) 0.0215(7) Uani 1 1 d .
H15A H 0.4148 0.1867 0.1254 0.026 Uiso 1 1 calc R
H15B H 0.6045 0.1949 0.2159 0.026 Uiso 1 1 calc R
C16 C 0.6173(5) 0.15890(17) 0.0092(2) 0.0240(8) Uani 1 1 d .
H16A H 0.4778 0.1726 -0.0254 0.029 Uiso 1 1 calc R
H16B H 0.7071 0.1719 -0.0279 0.029 Uiso 1 1 calc R
O1 O 0.1230(4) 0.25898(14) 0.47248(19) 0.0408(7) Uani 1 1 d .
O2 O -0.1466(4) 0.24725(13) 0.35634(19) 0.0378(7) Uani 1 1 d .
O3 O 0.0698(4) 0.16721(14) 0.39441(19) 0.0400(7) Uani 1 1 d .
N6 N 0.0156(5) 0.22364(16) 0.4074(2) 0.0285(7) Uani 1 1 d .
O4 O 0.0628(4) 0.38776(15) 0.40616(19) 0.0324(6) Uani 1 1 d .
H4W H 0.057(6) 0.349(2) 0.421(3) 0.031(12) Uiso 1 1 d .
C20 C 0.1167(7) 0.3854(2) 0.3240(3) 0.0450(11) Uani 1 1 d .
H20A H 0.0603 0.4240 0.2857 0.068 Uiso 1 1 calc R
H20B H 0.0628 0.3448 0.2901 0.068 Uiso 1 1 calc R
H20C H 0.2647 0.3857 0.3387 0.068 Uiso 1 1 calc R

loop_
_atom_site_aniso_label
_atom_site_aniso_U_11
_atom_site_aniso_U_22
_atom_site_aniso_U_33
_atom_site_aniso_U_23
_atom_site_aniso_U_13
_atom_site_aniso_U_12
Ag1 0.01141(13) 0.02758(15) 0.02308(15) 0.00201(12) 0.00277(10) 0.00261(12)
P1 0.0106(4) 0.0243(5) 0.0200(5) 0.0014(4) 0.0039(3) 0.0003(3)
N1 0.0147(14) 0.0240(16) 0.0202(15) -0.0003(12) 0.0038(12) -0.0018(12)
N2 0.0174(14) 0.0241(17) 0.0226(15) -0.0002(12) 0.0064(12) -0.0013(12)
C1 0.0177(17) 0.032(2) 0.0228(19) -0.0019(15) 0.0058(15) -0.0036(15)
C2 0.026(2) 0.023(2) 0.043(2) -0.0035(17) 0.0131(18) -0.0025(16)
C3 0.0242(19) 0.024(2) 0.046(2) 0.0079(17) 0.0123(18) 0.0031(16)
C4 0.0136(17) 0.035(2) 0.029(2) 0.0074(17) 0.0050(15) 0.0005(16)
C5 0.0121(17) 0.047(2) 0.024(2) 0.0005(17) 0.0033(15) 0.0012(16)
C6 0.0180(18) 0.062(3) 0.022(2) -0.0125(19) 0.0070(16) -0.0090(19)
C7 0.025(2) 0.042(2) 0.032(2) -0.0108(18) 0.0133(18) -0.0125(18)
C8 0.026(2) 0.031(2) 0.032(2) -0.0054(17) 0.0134(17) -0.0046(16)
C9 0.0102(15) 0.0262(19) 0.0250(19) 0.0037(15) 0.0084(14) -0.0020(14)
C10 0.0114(16) 0.032(2) 0.0191(18) 0.0001(15) 0.0067(14) -0.0038(15)
N3 0.0175(14) 0.0287(17) 0.0195(15) 0.0001(12) 0.0029(12) 0.0011(12)
N4 0.0098(13) 0.0220(14) 0.0185(14) 0.0001(12) 0.0000(11) 0.0010(11)
N5 0.0124(13) 0.0222(15) 0.0255(16) 0.0028(12) 0.0013(12) 0.0012(12)
C11 0.0116(15) 0.0246(19) 0.0180(17) 0.0016(13) 0.0044(13) 0.0026(13)
C12 0.0145(15) 0.0260(18) 0.0193(17) -0.0020(15) 0.0024(13) -0.0019(15)
C13 0.0168(16) 0.0291(19) 0.0227(18) -0.0016(15) 0.0067(14) 0.0035(15)
C14 0.0153(16) 0.0237(19) 0.0223(18) 0.0021(14) 0.0032(14) -0.0008(14)
C15 0.0145(16) 0.0243(18) 0.0251(19) 0.0002(14) 0.0049(15) 0.0049(14)
C16 0.0165(17) 0.033(2) 0.0206(19) 0.0047(15) 0.0026(15) 0.0014(15)
O1 0.0370(16) 0.0500(18) 0.0258(15) -0.0066(13) -0.0055(13) -0.0062(14)
O2 0.0256(14) 0.0419(17) 0.0353(16) -0.0009(13) -0.0070(12) 0.0040(12)
O3 0.0364(16) 0.0430(18) 0.0335(16) -0.0037(13) -0.0002(13) 0.0115(14)
N6 0.0226(16) 0.041(2) 0.0202(16) 0.0006(14) 0.0034(14) -0.0022(15)
O4 0.0301(15) 0.0371(18) 0.0290(15) -0.0022(13) 0.0072(12) -0.0031(13)
C20 0.036(2) 0.066(3) 0.035(2) 0.005(2) 0.013(2) -0.003(2)

loop_
_atom_type_symbol
_atom_type_description
_atom_type_scat_dispersion_real
_atom_type_scat_dispersion_imag
_atom_type_scat_source
C C 0.0033 0.0016 'International Tables Vol C Tables 4.2.6.8 and 6.1.1.4'
H H 0.0000 0.0000 'International Tables Vol C Tables 4.2.6.8 and 6.1.1.4'
Ag Ag -0.8971 1.1015 'International Tables Vol C Tables 4.2.6.8 and 6.1.1.4'
N N 0.0061 0.0033 'International Tables Vol C Tables 4.2.6.8 and 6.1.1.4'
O O 0.0106 0.0060 'International Tables Vol C Tables 4.2.6.8 and 6.1.1.4'
P P 0.1023 0.0942 'International Tables Vol C Tables 4.2.6.8 and 6.1.1.4'

loop_
_geom_angle_atom_site_label_1
_geom_angle_atom_site_label_2
_geom_angle_atom_site_label_3
_geom_angle
_geom_angle_site_symmetry_3
N2 Ag1 N1 71.29(10) .
N2 Ag1 P1 137.64(7) .
N1 Ag1 P1 131.75(7) .
N2 Ag1 N4 90.29(10) 1_655
N1 Ag1 N4 92.18(9) 1_655
P1 Ag1 N4 118.52(7) 1_655
C14 P1 C11 97.66(15) .
C14 P1 C13 98.52(16) .
C11 P1 C13 97.77(15) .
C14 P1 Ag1 118.79(11) .
C11 P1 Ag1 120.17(11) .
C13 P1 Ag1 119.20(11) .
C1 N1 C9 118.5(3) .
C1 N1 Ag1 123.8(2) .
C9 N1 Ag1 117.4(2) .
C8 N2 C10 118.8(3) .
C8 N2 Ag1 123.7(2) .
C10 N2 Ag1 117.4(2) .
N1 C1 C2 123.4(3) .
N1 C1 H1 118.3 .
C2 C1 H1 118.3 .
C3 C2 C1 118.1(3) .
C3 C2 H2 121.0 .
C1 C2 H2 121.0 .
C2 C3 C4 119.5(3) .
C2 C3 H3 120.2 .
C4 C3 H3 120.2 .
C3 C4 C9 119.8(3) .
C3 C4 H4 120.1 .
C9 C4 H4 120.1 .
C6 C5 C10 118.8(4) .
C6 C5 H5 120.6 .
C10 C5 H5 120.6 .
C7 C6 C5 120.1(3) .
C7 C6 H6 119.9 .
C5 C6 H6 119.9 .
C6 C7 C8 117.5(4) .
C6 C7 H7 121.2 .
C8 C7 H7 121.2 .
N2 C8 C7 123.7(4) .
N2 C8 H8 118.1 .
C7 C8 H8 118.1 .
N1 C9 C4 120.7(3) .
N1 C9 C10 116.7(3) .
C4 C9 C10 122.6(3) .
N2 C10 C5 121.0(3) .
N2 C10 C9 117.0(3) .
C5 C10 C9 122.0(3) .
C16 N3 C12 109.0(3) .
C16 N3 C13 111.2(3) .
C12 N3 C13 111.3(3) .
C15 N4 C12 107.8(3) .
C15 N4 C11 110.3(2) .
C12 N4 C11 110.8(3) .
C15 N4 Ag1 110.47(19) 1_455
C12 N4 Ag1 106.02(18) 1_455
C11 N4 Ag1 111.28(19) 1_455
C15 N5 C16 108.6(3) .
C15 N5 C14 111.4(3) .
C16 N5 C14 110.9(3) .
N4 C11 P1 112.9(2) .
N4 C11 H11A 109.0 .
P1 C11 H11A 109.0 .
N4 C11 H11B 109.0 .
P1 C11 H11B 109.0 .
H11A C11 H11B 107.8 .
N3 C12 N4 114.3(3) .
N3 C12 H12A 108.7 .
N4 C12 H12A 108.7 .
N3 C12 H12B 108.7 .
N4 C12 H12B 108.7 .
H12A C12 H12B 107.6 .
N3 C13 P1 111.9(2) .
N3 C13 H13A 109.2 .
P1 C13 H13A 109.2 .
N3 C13 H13B 109.2 .
P1 C13 H13B 109.2 .
H13A C13 H13B 107.9 .
N5 C14 P1 112.1(2) .
N5 C14 H14A 109.2 .
P1 C14 H14A 109.2 .
N5 C14 H14B 109.2 .
P1 C14 H14B 109.2 .
H14A C14 H14B 107.9 .
N5 C15 N4 114.7(3) .
N5 C15 H15A 108.6 .
N4 C15 H15A 108.6 .
N5 C15 H15B 108.6 .
N4 C15 H15B 108.6 .
H15A C15 H15B 107.6 .
N3 C16 N5 114.3(3) .
N3 C16 H16A 108.7 .
N5 C16 H16A 108.7 .
N3 C16 H16B 108.7 .
N5 C16 H16B 108.7 .
H16A C16 H16B 107.6 .
O3 N6 O2 120.9(3) .
O3 N6 O1 120.7(3) .
O2 N6 O1 118.4(3) .
C20 O4 H4W 105(3) .
O4 C20 H20A 109.5 .
O4 C20 H20B 109.5 .
H20A C20 H20B 109.5 .
O4 C20 H20C 109.5 .
H20A C20 H20C 109.5 .
H20B C20 H20C 109.5 .

loop_
_geom_bond_atom_site_label_1
_geom_bond_atom_site_label_2
_geom_bond_distance
_geom_bond_site_symmetry_2
Ag1 N2 2.327(3) .
Ag1 N1 2.328(3) .
Ag1 P1 2.3358(14) .
Ag1 N4 2.471(3) 1_655
P1 C14 1.845(3) .
P1 C11 1.846(3) .
P1 C13 1.848(4) .
N1 C1 1.334(5) .
N1 C9 1.355(4) .
N2 C8 1.332(5) .
N2 C10 1.351(4) .
C1 C2 1.381(5) .
C1 H1 0.9500 .
C2 C3 1.374(6) .
C2 H2 0.9500 .
C3 C4 1.375(5) .
C3 H3 0.9500 .
C4 C9 1.388(5) .
C4 H4 0.9500 .
C5 C6 1.388(6) .
C5 C10 1.396(5) .
C5 H5 0.9500 .
C6 C7 1.375(6) .
C6 H6 0.9500 .
C7 C8 1.383(5) .
C7 H7 0.9500 .
C8 H8 0.9500 .
C9 C10 1.489(5) .
N3 C16 1.459(5) .
N3 C12 1.463(4) .
N3 C13 1.482(4) .
N4 C15 1.479(4) .
N4 C12 1.481(4) .
N4 C11 1.486(4) .
N4 Ag1 2.471(3) 1_455
N5 C15 1.459(4) .
N5 C16 1.474(4) .
N5 C14 1.478(4) .
C11 H11A 0.9900 .
C11 H11B 0.9900 .
C12 H12A 0.9900 .
C12 H12B 0.9900 .
C13 H13A 0.9900 .
C13 H13B 0.9900 .
C14 H14A 0.9900 .
C14 H14B 0.9900 .
C15 H15A 0.9900 .
C15 H15B 0.9900 .
C16 H16A 0.9900 .
C16 H16B 0.9900 .
O1 N6 1.263(4) .
O2 N6 1.251(4) .
O3 N6 1.234(4) .
O4 C20 1.402(5) .
O4 H4W 0.83(4) .
C20 H20A 0.9800 .
C20 H20B 0.9800 .
C20 H20C 0.9800 .

loop_
_geom_torsion_atom_site_label_1
_geom_torsion_atom_site_label_2
_geom_torsion_atom_site_label_3
_geom_torsion_atom_site_label_4
_geom_torsion
_geom_torsion_site_symmetry_1
N2 Ag1 P1 C14 69.85(17) .
N1 Ag1 P1 C14 179.76(16) .
N4 Ag1 P1 C14 -57.34(15) 1_655
N2 Ag1 P1 C11 -49.85(17) .
N1 Ag1 P1 C11 60.07(16) .
N4 Ag1 P1 C11 -177.03(14) 1_655
N2 Ag1 P1 C13 -170.11(16) .
N1 Ag1 P1 C13 -60.19(17) .
N4 Ag1 P1 C13 62.70(16) 1_655
N2 Ag1 N1 C1 177.1(3) .
P1 Ag1 N1 C1 39.0(3) .
N4 Ag1 N1 C1 -93.4(3) 1_655
N2 Ag1 N1 C9 3.3(2) .
P1 Ag1 N1 C9 -134.7(2) .
N4 Ag1 N1 C9 92.9(2) 1_655
N1 Ag1 N2 C8 176.9(3) .
P1 Ag1 N2 C8 -50.9(3) .
N4 Ag1 N2 C8 84.7(3) 1_655
N1 Ag1 N2 C10 -1.0(2) .
P1 Ag1 N2 C10 131.2(2) .
N4 Ag1 N2 C10 -93.2(2) 1_655
C9 N1 C1 C2 -0.2(5) .
Ag1 N1 C1 C2 -173.9(3) .
N1 C1 C2 C3 -0.4(5) .
C1 C2 C3 C4 0.4(5) .
C2 C3 C4 C9 0.2(5) .
C10 C5 C6 C7 1.1(5) .
C5 C6 C7 C8 0.2(5) .
C10 N2 C8 C7 -0.2(5) .
Ag1 N2 C8 C7 -178.1(3) .
C6 C7 C8 N2 -0.7(5) .
C1 N1 C9 C4 0.8(5) .
Ag1 N1 C9 C4 174.9(2) .
C1 N1 C9 C10 -179.2(3) .
Ag1 N1 C9 C10 -5.1(4) .
C3 C4 C9 N1 -0.8(5) .
C3 C4 C9 C10 179.2(3) .
C8 N2 C10 C5 1.6(5) .
Ag1 N2 C10 C5 179.6(2) .
C8 N2 C10 C9 -179.2(3) .
Ag1 N2 C10 C9 -1.2(4) .
C6 C5 C10 N2 -2.0(5) .
C6 C5 C10 C9 178.8(3) .
N1 C9 C10 N2 4.2(4) .
C4 C9 C10 N2 -175.8(3) .
N1 C9 C10 C5 -176.6(3) .
C4 C9 C10 C5 3.4(5) .
C15 N4 C11 P1 -59.8(3) .
C12 N4 C11 P1 59.5(3) .
Ag1 N4 C11 P1 177.21(14) 1_455
C14 P1 C11 N4 50.1(3) .
C13 P1 C11 N4 -49.7(3) .
Ag1 P1 C11 N4 179.86(17) .
C16 N3 C12 N4 -55.2(4) .
C13 N3 C12 N4 67.8(4) .
C15 N4 C12 N3 54.5(3) .
C11 N4 C12 N3 -66.3(3) .
Ag1 N4 C12 N3 172.9(2) 1_455
C16 N3 C13 P1 60.2(3) .
C12 N3 C13 P1 -61.6(3) .
C14 P1 C13 N3 -48.9(3) .
C11 P1 C13 N3 50.1(3) .
Ag1 P1 C13 N3 -178.79(18) .
C15 N5 C14 P1 61.0(3) .
C16 N5 C14 P1 -60.2(3) .
C11 P1 C14 N5 -49.9(3) .
C13 P1 C14 N5 49.2(3) .
Ag1 P1 C14 N5 179.35(18) .
C16 N5 C15 N4 54.9(3) .
C14 N5 C15 N4 -67.5(3) .
C12 N4 C15 N5 -54.8(3) .
C11 N4 C15 N5 66.4(3) .
Ag1 N4 C15 N5 -170.2(2) 1_455
C12 N3 C16 N5 54.9(4) .
C13 N3 C16 N5 -68.2(4) .
C15 N5 C16 N3 -54.6(3) .
C14 N5 C16 N3 68.1(3) .
